data_7008733
loop_
_publ_author_name
'Gehrhus, Barbara'
'Hitchcock, Peter B.'
'Parruci, Massimo'

_publ_section_title
;
 Reaction of the stable silylene Si[(NCH2But)2C6H4-1,2] with lithium
 amides
;
_journal_issue 16
_journal_name_full 'Dalton transactions (Cambridge, England : 2003)'
_journal_page_first 2720
_journal_page_last 2725
_journal_paper_doi 10.1039/b506610g
_journal_year 2005
_chemical_compound_source 'synthesis as described'
_chemical_formula_moiety 'C35 H60 Li N3 O2 Si2'
_chemical_formula_sum 'C35 H60 Li N3 O2 Si2'
_chemical_formula_weight 617.98
_chemical_name_common
;
[C6H4(NCH2tBu)2Si(Li(thf)2}{N(SiMe3)(C6H3Me2)}]
;
_space_group_IT_number 61
_symmetry_cell_setting orthorhombic
_symmetry_Int_Tables_number 61
_symmetry_space_group_name_Hall '-P 2ac 2ab'
_symmetry_space_group_name_H-M 'P b c a'
_atom_sites_solution_hydrogens geom
_atom_sites_solution_primary direct
_atom_sites_solution_secondary difmap
_audit_conform_dict_location ftp://ftp.iucr.org/cifdics/cif_core.dic
_audit_conform_dict_name cif_core.dic
_audit_conform_dict_version 2.1
_audit_creation_date 2000-10-17T09:52:40-00:00
_audit_creation_method 'WinGX routine CIF_UPDATE'
_cell_angle_alpha 90
_cell_angle_beta 90
_cell_angle_gamma 90
_cell_formula_units_Z 8
_cell_length_a 18.2629(10)
_cell_length_b 19.5814(7)
_cell_length_c 21.4761(11)
_cell_measurement_reflns_used 14679
_cell_measurement_temperature 173(2)
_cell_measurement_theta_max 22.986
_cell_measurement_theta_min 3.705
_cell_measurement_wavelength 0.71073
_cell_volume 7680.1(6)
_computing_cell_refinement 'HKL Scalepack (Otwinowski & Minor 1997)'
_computing_data_reduction 'HKL Denzo and Scalepack (Otwinowski & Minor 1997)'
_computing_molecular_graphics 'Ortep-3 for Windows (Farrugia, 1997)'
_computing_publication_material 'WinGX publication routines (Farrugia, 1999)'
_computing_structure_refinement 'SHELXL-97 (Sheldrick, 1997)'
_computing_structure_solution 'SHELXS-97 (Sheldrick, 1997)'
_diffrn_ambient_temperature 173(2)
_diffrn_measured_fraction_theta_full 0.993
_diffrn_measured_fraction_theta_max 0.993
_diffrn_measurement_device KappaCCD
_diffrn_measurement_method CCD
_diffrn_radiation_monochromator graphite
_diffrn_radiation_probe x-ray
_diffrn_radiation_type MoK\a
_diffrn_radiation_wavelength 0.71073
_diffrn_reflns_av_R_equivalents 0.0781
_diffrn_reflns_av_unetI/netI 0.059
_diffrn_reflns_limit_h_max 18
_diffrn_reflns_limit_h_min -20
_diffrn_reflns_limit_k_max 21
_diffrn_reflns_limit_k_min -19
_diffrn_reflns_limit_l_max 23
_diffrn_reflns_limit_l_min -22
_diffrn_reflns_number 20489
_diffrn_reflns_theta_full 22.98
_diffrn_reflns_theta_max 22.98
_diffrn_reflns_theta_min 3.76
_exptl_absorpt_coefficient_mu 0.124
_exptl_absorpt_correction_type none
_exptl_crystal_colour colourless
_exptl_crystal_density_diffrn 1.069
_exptl_crystal_density_method 'not measured'
_exptl_crystal_description prism
_exptl_crystal_F_000 2704
_exptl_crystal_size_max 0.4
_exptl_crystal_size_mid 0.3
_exptl_crystal_size_min 0.15
_refine_diff_density_max 0.631
_refine_diff_density_min -0.311
_refine_diff_density_rms 0.05
_refine_ls_extinction_method none
_refine_ls_goodness_of_fit_ref 1.01
_refine_ls_hydrogen_treatment constr
_refine_ls_matrix_type full
_refine_ls_number_parameters 390
_refine_ls_number_reflns 5293
_refine_ls_number_restraints 0
_refine_ls_restrained_S_all 1.01
_refine_ls_R_factor_all 0.0902
_refine_ls_R_factor_gt 0.062
_refine_ls_shift/su_max 0.001
_refine_ls_shift/su_mean 0
_refine_ls_structure_factor_coef Fsqd
_refine_ls_weighting_details 'calc w=1/[\s^2^(Fo^2^)+(0.0922P)^2^+7.2912P] where P=(Fo^2^+2Fc^2^)/3'
_refine_ls_weighting_scheme calc
_refine_ls_wR_factor_gt 0.1607
_refine_ls_wR_factor_ref 0.1822
_reflns_number_gt 3844
_reflns_number_total 5293
_reflns_threshold_expression >2sigma(I)
_cod_data_source_file b506610g.txt
_cod_data_source_block (3)-oct2400
_cod_original_sg_symbol_H-M Pbca
_cod_database_code 7008733

loop_
_symmetry_equiv_pos_as_xyz
'x, y, z'
'-x+1/2, -y, z+1/2'
'x+1/2, -y+1/2, -z'
'-x, y+1/2, -z+1/2'
'-x, -y, -z'
'x-1/2, y, -z-1/2'
'-x-1/2, y-1/2, z'
'x, -y-1/2, z-1/2'

loop_
_atom_site_label
_atom_site_type_symbol
_atom_site_fract_x
_atom_site_fract_y
_atom_site_fract_z
_atom_site_U_iso_or_equiv
_atom_site_adp_type
_atom_site_occupancy
_atom_site_symmetry_multiplicity
_atom_site_calc_flag
_atom_site_refinement_flags
_atom_site_disorder_assembly
_atom_site_disorder_group
Li Li 0.4185(5) 0.0344(3) 0.7265(3) 0.066(2) Uani 1 1 d . . .
Si1 Si 0.42786(5) 0.14762(4) 0.66142(4) 0.0320(3) Uani 1 1 d . . .
Si2 Si 0.56527(6) 0.20109(5) 0.57872(4) 0.0393(3) Uani 1 1 d . . .
O1 O 0.38639(17) -0.05544(13) 0.70448(17) 0.0752(10) Uani 1 1 d . . .
O2 O 0.4434(2) 0.02194(16) 0.81429(15) 0.0816(10) Uani 1 1 d . . .
N1 N 0.41076(15) 0.22811(13) 0.69931(12) 0.0333(7) Uani 1 1 d . . .
N2 N 0.37531(15) 0.18175(13) 0.59778(12) 0.0350(7) Uani 1 1 d . . .
N3 N 0.52173(15) 0.14792(13) 0.63214(12) 0.0346(7) Uani 1 1 d . . .
C1 C 0.38819(18) 0.27948(16) 0.65884(16) 0.0354(8) Uani 1 1 d . . .
C2 C 0.36711(18) 0.25275(17) 0.60002(15) 0.0357(8) Uani 1 1 d . . .
C3 C 0.3430(2) 0.2971(2) 0.55381(17) 0.0476(10) Uani 1 1 d . . .
H3 H 0.3277 0.2796 0.5146 0.057 Uiso 1 1 calc R . .
C4 C 0.3411(2) 0.3673(2) 0.5649(2) 0.0591(12) Uani 1 1 d . . .
H4 H 0.3252 0.3975 0.533 0.071 Uiso 1 1 calc R . .
C5 C 0.3620(2) 0.3931(2) 0.6214(2) 0.0556(11) Uani 1 1 d . . .
H5 H 0.3604 0.4409 0.6285 0.067 Uiso 1 1 calc R . .
C6 C 0.3858(2) 0.34949(18) 0.66869(18) 0.0451(9) Uani 1 1 d . . .
H6 H 0.4003 0.3678 0.7077 0.054 Uiso 1 1 calc R . .
C7 C 0.42224(19) 0.24185(18) 0.76492(15) 0.0379(8) Uani 1 1 d . . .
H7A H 0.4425 0.2886 0.769 0.045 Uiso 1 1 calc R . .
H7B H 0.4598 0.2097 0.7806 0.045 Uiso 1 1 calc R . .
C8 C 0.3545(2) 0.23631(18) 0.80735(15) 0.0405(9) Uani 1 1 d . . .
C9 C 0.3220(2) 0.16475(19) 0.80285(18) 0.0517(10) Uani 1 1 d . . .
H9A H 0.305 0.1565 0.7602 0.078 Uiso 1 1 calc R . .
H9B H 0.2807 0.1607 0.8317 0.078 Uiso 1 1 calc R . .
H9C H 0.3595 0.131 0.8137 0.078 Uiso 1 1 calc R . .
C10 C 0.3806(3) 0.2492(3) 0.87406(18) 0.0743(14) Uani 1 1 d . . .
H10A H 0.4016 0.2952 0.877 0.111 Uiso 1 1 calc R . .
H10B H 0.4178 0.2154 0.8852 0.111 Uiso 1 1 calc R . .
H10C H 0.339 0.2454 0.9027 0.111 Uiso 1 1 calc R . .
C11 C 0.2957(2) 0.2887(2) 0.7909(2) 0.0548(11) Uani 1 1 d . . .
H11A H 0.278 0.2802 0.7486 0.082 Uiso 1 1 calc R . .
H11B H 0.3165 0.3348 0.7934 0.082 Uiso 1 1 calc R . .
H11C H 0.2549 0.2848 0.8203 0.082 Uiso 1 1 calc R . .
C12 C 0.3514(2) 0.14368(19) 0.54286(16) 0.0445(9) Uani 1 1 d . . .
H12A H 0.3852 0.1047 0.5367 0.053 Uiso 1 1 calc R . .
H12B H 0.3561 0.1738 0.5061 0.053 Uiso 1 1 calc R . .
C13 C 0.2721(2) 0.1157(2) 0.54474(19) 0.0575(11) Uani 1 1 d . . .
C14 C 0.2167(3) 0.1712(3) 0.5562(4) 0.118(2) Uani 1 1 d . . .
H14A H 0.2204 0.2056 0.5232 0.177 Uiso 1 1 calc R . .
H14B H 0.2263 0.1925 0.5966 0.177 Uiso 1 1 calc R . .
H14C H 0.1674 0.1514 0.5561 0.177 Uiso 1 1 calc R . .
C15 C 0.2668(3) 0.0622(3) 0.5941(3) 0.105(2) Uani 1 1 d . . .
H15A H 0.3028 0.0262 0.5859 0.158 Uiso 1 1 calc R . .
H15B H 0.2175 0.0424 0.5939 0.158 Uiso 1 1 calc R . .
H15C H 0.2766 0.0828 0.6348 0.158 Uiso 1 1 calc R . .
C16 C 0.2588(4) 0.0831(5) 0.4816(3) 0.150(3) Uani 1 1 d . . .
H16A H 0.2613 0.1181 0.4491 0.225 Uiso 1 1 calc R . .
H16B H 0.2103 0.0617 0.4811 0.225 Uiso 1 1 calc R . .
H16C H 0.2963 0.0483 0.4738 0.225 Uiso 1 1 calc R . .
C17 C 0.6588(2) 0.1667(2) 0.5621(2) 0.0583(11) Uani 1 1 d . . .
H17A H 0.6863 0.1628 0.6011 0.087 Uiso 1 1 calc R . .
H17B H 0.6845 0.1978 0.5338 0.087 Uiso 1 1 calc R . .
H17C H 0.6545 0.1216 0.5427 0.087 Uiso 1 1 calc R . .
C18 C 0.5175(2) 0.2066(2) 0.50240(17) 0.0563(11) Uani 1 1 d . . .
H18A H 0.5112 0.1606 0.4853 0.084 Uiso 1 1 calc R . .
H18B H 0.5468 0.2342 0.4736 0.084 Uiso 1 1 calc R . .
H18C H 0.4695 0.228 0.5082 0.084 Uiso 1 1 calc R . .
C19 C 0.5743(3) 0.29088(19) 0.6069(2) 0.0614(12) Uani 1 1 d . . .
H19A H 0.5992 0.2912 0.6473 0.092 Uiso 1 1 calc R . .
H19B H 0.5256 0.3112 0.6112 0.092 Uiso 1 1 calc R . .
H19C H 0.603 0.3174 0.5768 0.092 Uiso 1 1 calc R . .
C20 C 0.56658(19) 0.09514(18) 0.65973(15) 0.0383(8) Uani 1 1 d . . .
C21 C 0.5665(2) 0.02891(19) 0.63460(18) 0.0494(10) Uani 1 1 d . . .
C22 C 0.6101(3) -0.0211(2) 0.6611(2) 0.0642(12) Uani 1 1 d . . .
H22 H 0.6095 -0.0659 0.644 0.077 Uiso 1 1 calc R . .
C23 C 0.6538(3) -0.0079(2) 0.7111(2) 0.0689(13) Uani 1 1 d . . .
H23 H 0.6837 -0.0427 0.7284 0.083 Uiso 1 1 calc R . .
C24 C 0.6540(2) 0.0564(2) 0.7359(2) 0.0598(11) Uani 1 1 d . . .
H24 H 0.6843 0.0658 0.7708 0.072 Uiso 1 1 calc R . .
C25 C 0.6107(2) 0.10885(19) 0.71130(16) 0.0441(9) Uani 1 1 d . . .
C26 C 0.5218(3) 0.0124(2) 0.5779(2) 0.0648(12) Uani 1 1 d . . .
H26A H 0.5324 -0.0344 0.5645 0.097 Uiso 1 1 calc R . .
H26B H 0.5341 0.0443 0.5444 0.097 Uiso 1 1 calc R . .
H26C H 0.4696 0.0164 0.588 0.097 Uiso 1 1 calc R . .
C27 C 0.6143(2) 0.1788(2) 0.73967(18) 0.0511(10) Uani 1 1 d . . .
H27A H 0.6531 0.2052 0.7194 0.077 Uiso 1 1 calc R . .
H27B H 0.6249 0.1748 0.7843 0.077 Uiso 1 1 calc R . .
H27C H 0.5672 0.202 0.7339 0.077 Uiso 1 1 calc R . .
C28 C 0.3186(3) -0.0832(3) 0.6848(4) 0.109(2) Uani 1 1 d . . .
H28A H 0.2899 -0.0488 0.6615 0.131 Uiso 1 1 calc R . .
H28B H 0.2896 -0.0989 0.721 0.131 Uiso 1 1 calc R . .
C29 C 0.3379(3) -0.1418(3) 0.6437(3) 0.1015(19) Uani 1 1 d . . .
H29A H 0.303 -0.18 0.6495 0.122 Uiso 1 1 calc R . .
H29B H 0.3376 -0.1279 0.5994 0.122 Uiso 1 1 calc R . .
C30 C 0.4114(4) -0.1616(3) 0.6634(3) 0.102(2) Uani 1 1 d . . .
H30A H 0.4103 -0.2071 0.6835 0.122 Uiso 1 1 calc R . .
H30B H 0.4446 -0.1638 0.627 0.122 Uiso 1 1 calc R . .
C31 C 0.4361(3) -0.1118(2) 0.7061(3) 0.097(2) Uani 1 1 d . . .
H31A H 0.4859 -0.0964 0.6946 0.117 Uiso 1 1 calc R . .
H31B H 0.438 -0.1313 0.7486 0.117 Uiso 1 1 calc R . .
C32 C 0.4011(5) -0.0165(3) 0.8577(3) 0.137(3) Uani 1 1 d . . .
H32A H 0.4024 -0.0658 0.8476 0.165 Uiso 1 1 calc R . .
H32B H 0.3496 -0.0008 0.8582 0.165 Uiso 1 1 calc R . .
C33 C 0.4378(8) -0.0026(6) 0.9186(4) 0.227(7) Uani 1 1 d . . .
H33A H 0.4004 0.0111 0.9496 0.273 Uiso 1 1 calc R . .
H33B H 0.4614 -0.045 0.9337 0.273 Uiso 1 1 calc R . .
C34 C 0.4922(5) 0.0504(5) 0.9139(3) 0.138(3) Uani 1 1 d . . .
H34A H 0.5374 0.0375 0.9366 0.165 Uiso 1 1 calc R . .
H34B H 0.4735 0.094 0.9312 0.165 Uiso 1 1 calc R . .
C35 C 0.5062(4) 0.0566(4) 0.8481(3) 0.127(3) Uani 1 1 d . . .
H35A H 0.5532 0.0344 0.8373 0.152 Uiso 1 1 calc R . .
H35B H 0.509 0.1054 0.8361 0.152 Uiso 1 1 calc R . .

loop_
_atom_site_aniso_label
_atom_site_aniso_U_11
_atom_site_aniso_U_22
_atom_site_aniso_U_33
_atom_site_aniso_U_23
_atom_site_aniso_U_13
_atom_site_aniso_U_12
Li 0.096(6) 0.045(4) 0.058(4) 0.011(3) 0.003(4) -0.003(4)
Si1 0.0388(6) 0.0314(5) 0.0257(5) 0.0016(4) -0.0010(4) -0.0005(4)
Si2 0.0394(6) 0.0455(6) 0.0332(6) 0.0051(4) 0.0027(4) 0.0003(4)
O1 0.063(2) 0.0390(15) 0.123(3) 0.0095(17) -0.0090(19) -0.0015(14)
O2 0.117(3) 0.069(2) 0.058(2) 0.0271(17) 0.005(2) 0.012(2)
N1 0.0399(17) 0.0361(15) 0.0238(14) 0.0008(12) 0.0009(12) 0.0012(12)
N2 0.0412(17) 0.0363(16) 0.0276(14) -0.0022(12) -0.0014(13) 0.0010(13)
N3 0.0388(17) 0.0351(15) 0.0299(15) 0.0022(12) -0.0018(13) 0.0038(12)
C1 0.035(2) 0.0352(19) 0.0363(19) 0.0032(16) 0.0062(16) 0.0009(15)
C2 0.038(2) 0.038(2) 0.0304(18) 0.0050(16) 0.0051(16) 0.0018(16)
C3 0.051(2) 0.057(2) 0.0344(19) 0.0118(19) 0.0005(18) 0.0062(18)
C4 0.063(3) 0.050(3) 0.065(3) 0.022(2) 0.010(2) 0.016(2)
C5 0.060(3) 0.038(2) 0.069(3) 0.011(2) 0.014(2) 0.0060(19)
C6 0.048(2) 0.039(2) 0.049(2) 0.0002(18) 0.0082(19) 0.0007(17)
C7 0.040(2) 0.0401(19) 0.0338(19) -0.0063(16) -0.0029(16) -0.0050(16)
C8 0.046(2) 0.046(2) 0.0296(18) -0.0031(16) 0.0029(16) -0.0039(17)
C9 0.055(2) 0.051(2) 0.049(2) 0.0046(19) 0.016(2) -0.0054(19)
C10 0.085(3) 0.107(4) 0.031(2) -0.012(2) 0.004(2) -0.003(3)
C11 0.050(3) 0.055(2) 0.060(3) -0.001(2) 0.019(2) 0.0006(19)
C12 0.048(2) 0.055(2) 0.0314(19) -0.0034(17) -0.0069(17) -0.0017(18)
C13 0.054(3) 0.072(3) 0.047(2) 0.004(2) -0.012(2) -0.019(2)
C14 0.040(3) 0.100(4) 0.213(8) 0.022(5) -0.008(4) -0.012(3)
C15 0.094(4) 0.106(4) 0.116(5) 0.041(4) -0.019(4) -0.053(4)
C16 0.117(6) 0.234(9) 0.099(5) -0.067(5) -0.015(4) -0.087(6)
C17 0.048(3) 0.073(3) 0.054(2) 0.015(2) 0.005(2) 0.007(2)
C18 0.053(3) 0.078(3) 0.038(2) 0.019(2) 0.0034(19) 0.001(2)
C19 0.073(3) 0.044(2) 0.067(3) 0.005(2) 0.011(2) -0.012(2)
C20 0.038(2) 0.042(2) 0.0348(19) 0.0051(16) 0.0018(16) 0.0016(16)
C21 0.055(2) 0.044(2) 0.049(2) -0.0018(19) -0.0039(19) 0.0058(19)
C22 0.071(3) 0.045(2) 0.077(3) 0.003(2) -0.005(3) 0.012(2)
C23 0.069(3) 0.053(3) 0.085(3) 0.022(3) -0.015(3) 0.011(2)
C24 0.051(3) 0.073(3) 0.056(3) 0.021(2) -0.013(2) 0.002(2)
C25 0.041(2) 0.053(2) 0.038(2) 0.0069(18) -0.0016(17) -0.0049(17)
C26 0.083(3) 0.047(2) 0.064(3) -0.017(2) -0.010(2) 0.011(2)
C27 0.048(2) 0.062(3) 0.043(2) -0.0023(19) -0.0070(19) -0.0090(19)
C28 0.060(3) 0.068(3) 0.198(7) 0.000(4) -0.011(4) 0.005(3)
C29 0.096(4) 0.103(4) 0.106(4) -0.018(4) -0.033(4) 0.011(3)
C30 0.114(5) 0.098(4) 0.092(4) -0.030(3) -0.026(4) 0.040(4)
C31 0.071(3) 0.057(3) 0.164(6) -0.003(4) -0.030(4) 0.016(3)
C32 0.240(9) 0.100(5) 0.072(4) 0.037(4) 0.000(5) -0.060(5)
C33 0.332(16) 0.265(13) 0.086(6) 0.020(7) 0.011(7) -0.173(12)
C34 0.141(7) 0.163(7) 0.108(6) 0.003(5) -0.015(5) -0.004(6)
C35 0.080(4) 0.203(8) 0.098(5) 0.085(5) 0.021(4) 0.026(5)

loop_
_atom_type_symbol
_atom_type_description
_atom_type_scat_dispersion_real
_atom_type_scat_dispersion_imag
_atom_type_scat_source
C C 0.0033 0.0016 'International Tables Vol C Tables 4.2.6.8 and 6.1.1.4'
H H 0 0 'International Tables Vol C Tables 4.2.6.8 and 6.1.1.4'
Li Li -0.0003 0.0001 'International Tables Vol C Tables 4.2.6.8 and 6.1.1.4'
N N 0.0061 0.0033 'International Tables Vol C Tables 4.2.6.8 and 6.1.1.4'
O O 0.0106 0.006 'International Tables Vol C Tables 4.2.6.8 and 6.1.1.4'
Si Si 0.0817 0.0704 'International Tables Vol C Tables 4.2.6.8 and 6.1.1.4'

loop_
_geom_angle_atom_site_label_1
_geom_angle_atom_site_label_2
_geom_angle_atom_site_label_3
_geom_angle
_geom_angle_site_symmetry_1
_geom_angle_site_symmetry_3
_geom_angle_publ_flag
O1 Li O2 101.2(3) . . ?
O1 Li Si1 131.6(4) . . ?
O2 Li Si1 127.2(4) . . ?
N2 Si1 N1 85.73(12) . . ?
N2 Si1 N3 103.77(13) . . ?
N1 Si1 N3 108.39(13) . . ?
N2 Si1 Li 133.1(2) . . ?
N1 Si1 Li 119.13(19) . . ?
N3 Si1 Li 104.3(2) . . ?
N3 Si2 C18 113.68(17) . . ?
N3 Si2 C19 112.97(17) . . ?
C18 Si2 C19 105.8(2) . . ?
N3 Si2 C17 109.14(16) . . ?
C18 Si2 C17 106.30(19) . . ?
C19 Si2 C17 108.6(2) . . ?
C28 O1 C31 105.4(4) . . ?
C28 O1 Li 134.0(4) . . ?
C31 O1 Li 120.6(4) . . ?
C32 O2 C35 109.4(4) . . ?
C32 O2 Li 124.8(5) . . ?
C35 O2 Li 125.5(4) . . ?
C1 N1 C7 121.0(3) . . ?
C1 N1 Si1 113.7(2) . . ?
C7 N1 Si1 125.2(2) . . ?
C2 N2 C12 120.1(3) . . ?
C2 N2 Si1 113.6(2) . . ?
C12 N2 Si1 125.7(2) . . ?
C20 N3 Si2 116.0(2) . . ?
C20 N3 Si1 112.9(2) . . ?
Si2 N3 Si1 131.11(16) . . ?
C6 C1 N1 128.9(3) . . ?
C6 C1 C2 119.4(3) . . ?
N1 C1 C2 111.7(3) . . ?
C3 C2 N2 129.1(3) . . ?
C3 C2 C1 119.4(3) . . ?
N2 C2 C1 111.6(3) . . ?
C2 C3 C4 120.1(4) . . ?
C5 C4 C3 120.5(4) . . ?
C4 C5 C6 120.5(4) . . ?
C5 C6 C1 120.2(4) . . ?
N1 C7 C8 116.5(3) . . ?
C9 C8 C10 109.4(3) . . ?
C9 C8 C11 109.3(3) . . ?
C10 C8 C11 108.9(3) . . ?
C9 C8 C7 109.9(3) . . ?
C10 C8 C7 107.0(3) . . ?
C11 C8 C7 112.4(3) . . ?
N2 C12 C13 116.1(3) . . ?
C15 C13 C14 110.3(5) . . ?
C15 C13 C16 109.2(5) . . ?
C14 C13 C16 110.0(5) . . ?
C15 C13 C12 109.1(4) . . ?
C14 C13 C12 112.1(4) . . ?
C16 C13 C12 105.9(4) . . ?
C25 C20 C21 118.9(3) . . ?
C25 C20 N3 121.0(3) . . ?
C21 C20 N3 120.1(3) . . ?
C22 C21 C20 119.7(4) . . ?
C22 C21 C26 119.6(4) . . ?
C20 C21 C26 120.7(3) . . ?
C23 C22 C21 121.7(4) . . ?
C22 C23 C24 119.0(4) . . ?
C23 C24 C25 121.8(4) . . ?
C24 C25 C20 119.0(4) . . ?
C24 C25 C27 119.5(3) . . ?
C20 C25 C27 121.5(3) . . ?
O1 C28 C29 105.5(5) . . ?
C30 C29 C28 104.5(5) . . ?
C31 C30 C29 107.3(5) . . ?
C30 C31 O1 108.4(5) . . ?
O2 C32 C33 103.5(6) . . ?
C34 C33 C32 112.3(7) . . ?
C33 C34 C35 104.5(7) . . ?
C34 C35 O2 107.3(6) . . ?

loop_
_geom_bond_atom_site_label_1
_geom_bond_atom_site_label_2
_geom_bond_distance
_geom_bond_site_symmetry_2
_geom_bond_publ_flag
Li O1 1.914(8) . ?
Li O2 1.954(8) . ?
Li Si1 2.626(7) . ?
Si1 N2 1.799(3) . ?
Si1 N1 1.801(3) . ?
Si1 N3 1.826(3) . ?
Si2 N3 1.741(3) . ?
Si2 C18 1.860(4) . ?
Si2 C19 1.867(4) . ?
Si2 C17 1.870(4) . ?
O1 C28 1.417(6) . ?
O1 C31 1.429(5) . ?
O2 C32 1.425(7) . ?
O2 C35 1.518(8) . ?
N1 C1 1.392(4) . ?
N1 C7 1.450(4) . ?
N2 C2 1.399(4) . ?
N2 C12 1.462(4) . ?
N3 C20 1.446(4) . ?
C1 C6 1.388(5) . ?
C1 C2 1.421(5) . ?
C2 C3 1.391(5) . ?
C3 C4 1.396(6) . ?
C4 C5 1.368(6) . ?
C5 C6 1.396(5) . ?
C7 C8 1.540(5) . ?
C8 C9 1.524(5) . ?
C8 C10 1.531(5) . ?
C8 C11 1.526(5) . ?
C12 C13 1.549(5) . ?
C13 C15 1.493(6) . ?
C13 C14 1.505(7) . ?
C13 C16 1.519(7) . ?
C20 C25 1.396(5) . ?
C20 C21 1.405(5) . ?
C21 C22 1.385(6) . ?
C21 C26 1.501(6) . ?
C22 C23 1.362(6) . ?
C23 C24 1.367(6) . ?
C24 C25 1.399(5) . ?
C25 C27 1.500(5) . ?
C28 C29 1.488(8) . ?
C29 C30 1.460(8) . ?
C30 C31 1.412(7) . ?
C32 C33 1.495(10) . ?
C33 C34 1.440(11) . ?
C34 C35 1.442(9) . ?
